data_4343926
loop_
_publ_author_name
'Taraba, J.'
'Zak, Z.'

_publ_section_title
;
 Novel cation [N (S O2 N Me3)2]+ and its synthesis and crystal structure.
 Dichloride of imido-bis(sulfuric) acid H N (S O2 Cl)2. Part 1. Crystal
 structures of K N (S O2 Cl)2.(1/2) C H3 C N, K N (S O2 Cl)2.(1/6)C H2
 Cl2, and [P Cl4] [N (S O2 Cl)2]
;
_journal_name_full 'Inorganic Chemistry'
_journal_page_first 3695
_journal_page_last 3700
_journal_volume 45
_journal_year 2006
_chemical_formula_sum 'C7 H21 N3 O8 S3'
_chemical_name_systematic '(N (S O2 N (C H3)3)2) (S O4 C H3)'
_space_group_IT_number 14
_symmetry_space_group_name_Hall '-P 2yn'
_symmetry_space_group_name_H-M 'P 1 21/n 1'
_cell_angle_alpha 90
_cell_angle_beta 93.83
_cell_angle_gamma 90
_cell_formula_units_Z 4
_cell_length_a 5.812
_cell_length_b 22.078
_cell_length_c 11.944
_cell_volume 1529.199
_citation_journal_id_ASTM INOCAJ
_cod_data_source_file Taraba_INOCAJ_2006_778.cif
_cod_data_source_block C7H21N3O8S3
_cod_original_sg_symbol_Hall '-P 2ybc (x-z,y,z)'
_cod_database_code 4343926

loop_
_symmetry_equiv_pos_as_xyz
x,y,z
-x+1/2,y+1/2,-z+1/2
-x,-y,-z
x-1/2,-y-1/2,z-1/2

loop_
_atom_site_label
_atom_site_type_symbol
_atom_site_fract_x
_atom_site_fract_y
_atom_site_fract_z
_atom_site_occupancy
_atom_site_U_iso_or_equiv
C5 C+4 0.114 -0.07035 0.429 1 0.0
O6 O-2 0.8233 -0.30763 0.54938 1 0.0
N1 N-3 0.2619 -0.01482 0.19614 1 0.0
H5 H-1 0.0357 0.1651 0.2106 1 0.0
O7 O-2 0.8125 -0.20093 0.58492 1 0.0
H20 H-1 1.4336 -0.2568 0.6463 1 0.0
H2 H-1 0.1685 0.0717 -0.0157 1 0.0
O2 O-2 0.0731 0.0623 0.31981 1 0.0
N2 N-3 0.2471 0.10233 0.14347 1 0.0
C7 C+4 1.265 -0.2592 0.6447 1 0.0
H14 H-1 0.1857 -0.0407 0.4815 1 0.0
H12 H-1 0.0671 -0.1191 0.2276 1 0.0
H21 H-1 1.2195 -0.2998 0.6679 1 0.0
O5 O-2 1.1686 -0.24734 0.53249 1 0.0
H7 H-1 0.5641 0.0862 0.2218 1 0.0
H1 H-1 0.3814 0.1178 -0.0075 1 0.0
O4 O-2 0.6122 -0.07326 0.23214 1 0.0
H10 H-1 0.1061 -0.173 0.3164 1 0.0
H6 H-1 -0.0526 0.1445 0.0866 1 0.0
S3 S+6 0.89193 -0.24829 0.51581 1 0.0
H18 H-1 0.3954 -0.1596 0.4806 1 0.0
H8 H-1 0.4136 0.1331 0.2883 1 0.0
H9 H-1 0.5333 0.1544 0.1781 1 0.0
H17 H-1 0.5854 -0.1483 0.3919 1 0.0
C2 C+4 0.0833 0.15513 0.1356 1 0.0
C3 C+4 0.4576 0.12055 0.214 1 0.0
H16 H-1 0.5483 -0.0993 0.4877 1 0.0
N3 N-3 0.2936 -0.09702 0.36014 1 0.0
S1 S+6 0.09712 0.04084 0.20926 1 0.0
H19 H-1 1.2076 -0.2291 0.6963 1 0.0
O8 O-2 0.8538 -0.23762 0.39713 1 0.0
H11 H-1 0.2996 -0.1581 0.2312 1 0.0
O1 O-2 -0.1007 0.03299 0.13488 1 0.0
H15 H-1 0.0423 -0.1026 0.4711 1 0.0
C1 C+4 0.3085 0.08373 0.0291 1 0.0
S2 S+6 0.44716 -0.03893 0.28657 1 0.0
O3 O-2 0.5229 0.00199 0.37361 1 0.0
H4 H-1 0.1603 0.1902 0.1045 1 0.0
H3 H-1 0.416 0.0495 0.0352 1 0.0
C4 C+4 0.1819 -0.14061 0.2766 1 0.0
H13 H-1 -0.0038 -0.0502 0.3796 1 0.0
C6 C+4 0.4712 -0.12882 0.4368 1 0.0
